data_7701082
loop_
_publ_author_name
'Maity, Souvik'
'Ghosh, Soumavo'
'Ghosh, Ashutosh'

_publ_section_title
;
 Elucidating the secondary effect in the Lewis acid mediated anodic shift
 of electrochemical oxidation of a Cu(ii) complex with a
 N<sub>2</sub>O<sub>2</sub> donor unsymmetrical ligand.
;
_journal_issue 39
_journal_name_full 'Dalton transactions (Cambridge, England : 2003)'
_journal_page_first 14898
_journal_page_last 14913
_journal_paper_doi 10.1039/c9dt03323h
_journal_volume 48
_journal_year 2019
_chemical_formula_sum 'C42 H52 Cu2 F6 K N4 O8 P'
_chemical_formula_weight 1052.05
_space_group_crystal_system monoclinic
_space_group_IT_number 14
_space_group_name_Hall '-P 2yn'
_space_group_name_H-M_alt 'P 1 21/n 1'
_symmetry_space_group_name_Hall '-P 2yn'
_symmetry_space_group_name_H-M 'P 1 21/n 1'
_atom_sites_solution_hydrogens mixed
_audit_creation_method SHELXL-2014/7
_audit_update_record
;
2019-08-14 deposited with the CCDC.    2019-09-09 downloaded from the CCDC.
;
_cell_angle_alpha 90
_cell_angle_beta 92.343(3)
_cell_angle_gamma 90
_cell_formula_units_Z 4
_cell_length_a 16.0432(8)
_cell_length_b 15.9972(8)
_cell_length_c 18.3751(10)
_cell_measurement_reflns_used 8281
_cell_measurement_temperature 296(2)
_cell_measurement_theta_max 24.997
_cell_measurement_theta_min 1.652
_cell_volume 4712.0(4)
_computing_cell_refinement 'Bruker SAINT'
_computing_data_collection 'Bruker APEX2'
_computing_data_reduction 'Bruker SAINT'
_computing_molecular_graphics 'Bruker SHELXTL'
_computing_publication_material 'Bruker SHELXTL'
_computing_structure_refinement 'SHELXL-2014/7 (Sheldrick, 2014)'
_computing_structure_solution 'SHELXS-97 (Sheldrick 2008)'
_diffrn_ambient_temperature 296(2)
_diffrn_measured_fraction_theta_full 0.999
_diffrn_measured_fraction_theta_max 0.999
_diffrn_measurement_device_type 'Bruker APEX-II CCD'
_diffrn_measurement_method '\f and \w scans'
_diffrn_radiation_type MoK\a
_diffrn_radiation_wavelength 0.71073
_diffrn_reflns_av_R_equivalents 0.0646
_diffrn_reflns_av_unetI/netI 0.0689
_diffrn_reflns_Laue_measured_fraction_full 0.999
_diffrn_reflns_Laue_measured_fraction_max 0.999
_diffrn_reflns_limit_h_max 18
_diffrn_reflns_limit_h_min -19
_diffrn_reflns_limit_k_max 19
_diffrn_reflns_limit_k_min -17
_diffrn_reflns_limit_l_max 21
_diffrn_reflns_limit_l_min -20
_diffrn_reflns_number 28237
_diffrn_reflns_point_group_measured_fraction_full 0.999
_diffrn_reflns_point_group_measured_fraction_max 0.999
_diffrn_reflns_theta_full 24.997
_diffrn_reflns_theta_max 24.997
_diffrn_reflns_theta_min 1.652
_exptl_absorpt_coefficient_mu 1.102
_exptl_absorpt_correction_T_max 0.726
_exptl_absorpt_correction_T_min 0.608
_exptl_absorpt_correction_type empirical
_exptl_absorpt_process_details SADABS
_exptl_crystal_colour GREEN
_exptl_crystal_density_diffrn 1.483
_exptl_crystal_description BLOCK
_exptl_crystal_F_000 2168
_exptl_crystal_size_max 0.46
_exptl_crystal_size_mid 0.40
_exptl_crystal_size_min 0.30
_refine_diff_density_max 1.686
_refine_diff_density_min -1.926
_refine_diff_density_rms 0.219
_refine_ls_extinction_method none
_refine_ls_goodness_of_fit_ref 1.238
_refine_ls_hydrogen_treatment constr
_refine_ls_matrix_type full
_refine_ls_number_parameters 588
_refine_ls_number_reflns 8281
_refine_ls_number_restraints 10
_refine_ls_restrained_S_all 1.241
_refine_ls_R_factor_all 0.1320
_refine_ls_R_factor_gt 0.0961
_refine_ls_shift/su_max 0.000
_refine_ls_shift/su_mean 0.000
_refine_ls_structure_factor_coef Fsqd
_refine_ls_weighting_details 'w=1/[\s^2^(Fo^2^)+(0.2000P)^2^] where P=(Fo^2^+2Fc^2^)/3'
_refine_ls_weighting_scheme calc
_refine_ls_wR_factor_gt 0.2890
_refine_ls_wR_factor_ref 0.3300
_reflns_Friedel_coverage 0.000
_reflns_number_gt 5621
_reflns_number_total 8281
_reflns_threshold_expression 'I > 2\s(I)'
_cod_data_source_file c9dt03323h2.cif
_cod_data_source_block 1
_cod_depositor_comments
;
The following automatic conversions were performed:

'_exptl_absorpt_correction_type' value 'EMPIRICAL' changed to
'empirical' according to
/home/data/users/saulius/crontab/automatic-downloads/rss-feeds/RSC/lib/dictionaries/cif_core.dic
dictionary named 'cif_core.dic' version 2.4.2 from 2011-04-26.

Automatic conversion script
Id: cif_fix_values 4973 2017-02-22 13:04:09Z antanas 

 Adding full bibliography for 7701082--7701083.cif.
;
_cod_database_code 7701082
_shelx_shelxl_version_number 2014/7
_shelx_space_group_comment
;
The symmetry employed for this shelxl refinement is uniquely defined
by the following loop, which should always be used as a source of
symmetry information in preference to the above space-group names.
They are only intended as comments.
;

loop_
_space_group_symop_operation_xyz
'x, y, z'
'-x+1/2, y+1/2, -z+1/2'
'-x, -y, -z'
'x-1/2, -y-1/2, z-1/2'

loop_
_atom_site_label
_atom_site_type_symbol
_atom_site_fract_x
_atom_site_fract_y
_atom_site_fract_z
_atom_site_U_iso_or_equiv
_atom_site_adp_type
_atom_site_occupancy
_atom_site_site_symmetry_order
_atom_site_calc_flag
_atom_site_refinement_flags_posn
_atom_site_refinement_flags_adp
_atom_site_refinement_flags_occupancy
C1 C 0.6727(4) 0.2664(4) 0.4116(4) 0.0380(17) Uani 1 1 d . . .
C2 C 0.6388(5) 0.1948(5) 0.4404(4) 0.0488(19) Uani 1 1 d . . .
H2 H 0.6372 0.1896 0.4907 0.059 Uiso 1 1 calc R U .
C3 C 0.6074(5) 0.1310(5) 0.3972(5) 0.057(2) Uani 1 1 d . . .
H3 H 0.5853 0.0833 0.4180 0.069 Uiso 1 1 calc R U .
C4 C 0.6091(6) 0.1390(6) 0.3235(6) 0.067(3) Uani 1 1 d . . .
H4 H 0.5850 0.0976 0.2940 0.081 Uiso 1 1 calc R U .
C5 C 0.6452(5) 0.2056(5) 0.2923(4) 0.054(2) Uani 1 1 d . . .
H5 H 0.6490 0.2073 0.2420 0.065 Uiso 1 1 calc R U .
C6 C 0.6769(4) 0.2726(5) 0.3349(4) 0.0419(17) Uani 1 1 d . . .
C7 C 0.7132(5) 0.3448(5) 0.2990(4) 0.0480(19) Uani 1 1 d . . .
C8 C 0.7556(6) 0.3310(7) 0.2295(4) 0.073(3) Uani 1 1 d . . .
H8A H 0.7205 0.3506 0.1895 0.110 Uiso 1 1 calc R U .
H8B H 0.7663 0.2724 0.2235 0.110 Uiso 1 1 calc R U .
H8C H 0.8074 0.3611 0.2306 0.110 Uiso 1 1 calc R U .
C9 C 0.7439(6) 0.4888(6) 0.2844(5) 0.066(3) Uani 1 1 d . . .
H9A H 0.7246 0.4838 0.2338 0.079 Uiso 1 1 calc R U .
H9B H 0.8042 0.4849 0.2862 0.079 Uiso 1 1 calc R U .
C10 C 0.7191(8) 0.5720(6) 0.3123(6) 0.079(3) Uani 1 1 d . . .
H10A H 0.7560 0.5852 0.3538 0.095 Uiso 1 1 calc R U .
H10B H 0.7296 0.6130 0.2748 0.095 Uiso 1 1 calc R U .
C11 C 0.6322(7) 0.5839(6) 0.3347(5) 0.075(3) Uani 1 1 d . . .
H11A H 0.6187 0.6431 0.3344 0.089 Uiso 1 1 calc R U .
H11B H 0.5940 0.5559 0.3005 0.089 Uiso 1 1 calc R U .
C12 C 0.5829(5) 0.5932(5) 0.4539(5) 0.052(2) Uani 1 1 d . . .
H12 H 0.5585 0.6427 0.4373 0.062 Uiso 1 1 calc R U .
C13 C 0.5725(5) 0.5726(4) 0.5282(4) 0.0413(17) Uani 1 1 d . . .
C14 C 0.5213(5) 0.6265(5) 0.5693(5) 0.052(2) Uani 1 1 d . . .
H14 H 0.4939 0.6709 0.5460 0.063 Uiso 1 1 calc R U .
C15 C 0.5117(5) 0.6148(5) 0.6407(5) 0.060(2) Uani 1 1 d . . .
H15 H 0.4769 0.6499 0.6660 0.072 Uiso 1 1 calc R U .
C16 C 0.5536(5) 0.5504(5) 0.6768(5) 0.051(2) Uani 1 1 d . . .
H16 H 0.5473 0.5427 0.7265 0.061 Uiso 1 1 calc R U .
C17 C 0.6049(5) 0.4974(4) 0.6394(4) 0.0447(18) Uani 1 1 d . . .
H17 H 0.6334 0.4549 0.6645 0.054 Uiso 1 1 calc R U .
C18 C 0.6144(4) 0.5065(4) 0.5650(4) 0.0369(16) Uani 1 1 d . . .
C19 C 0.8261(4) 0.4162(4) 0.7088(4) 0.0376(16) Uani 1 1 d . . .
C20 C 0.8593(5) 0.3412(5) 0.7363(4) 0.0462(18) Uani 1 1 d . . .
H20 H 0.8593 0.2947 0.7060 0.055 Uiso 1 1 calc R U .
C21 C 0.8916(6) 0.3334(6) 0.8053(5) 0.067(3) Uani 1 1 d . . .
H21 H 0.9148 0.2832 0.8218 0.080 Uiso 1 1 calc R U .
C22 C 0.8887(6) 0.4057(6) 0.8527(5) 0.060(2) Uani 1 1 d . . .
H22 H 0.9098 0.4028 0.9006 0.071 Uiso 1 1 calc R U .
C23 C 0.8559(6) 0.4752(6) 0.8268(4) 0.055(2) Uani 1 1 d . . .
H23 H 0.8534 0.5208 0.8581 0.066 Uiso 1 1 calc R U .
C24 C 0.8247(5) 0.4851(5) 0.7555(4) 0.0409(17) Uani 1 1 d . . .
C25 C 0.7887(5) 0.5665(4) 0.7306(4) 0.0446(18) Uani 1 1 d . . .
C26 C 0.7489(7) 0.6173(6) 0.7861(4) 0.070(3) Uani 1 1 d . . .
H26A H 0.7833 0.6650 0.7979 0.105 Uiso 1 1 calc R U .
H26B H 0.7422 0.5843 0.8291 0.105 Uiso 1 1 calc R U .
H26C H 0.6952 0.6359 0.7675 0.105 Uiso 1 1 calc R U .
C27 C 0.7514(5) 0.6714(4) 0.6436(5) 0.051(2) Uani 1 1 d . . .
H27A H 0.6915 0.6674 0.6482 0.061 Uiso 1 1 calc R U .
H27B H 0.7721 0.7133 0.6780 0.061 Uiso 1 1 calc R U .
C28 C 0.7682(6) 0.6992(5) 0.5699(5) 0.062(2) Uani 1 1 d . . .
H28A H 0.7500 0.7567 0.5642 0.075 Uiso 1 1 calc R U .
H28B H 0.7353 0.6656 0.5354 0.075 Uiso 1 1 calc R U .
C29 C 0.8582(6) 0.6934(5) 0.5516(5) 0.058(2) Uani 1 1 d . . .
H29A H 0.8706 0.7332 0.5137 0.070 Uiso 1 1 calc R U .
H29B H 0.8939 0.7053 0.5942 0.070 Uiso 1 1 calc R U .
C30 C 0.9108(5) 0.5968(5) 0.4660(4) 0.051(2) Uani 1 1 d . . .
H30 H 0.9313 0.6443 0.4438 0.061 Uiso 1 1 calc R U .
C31 C 0.9237(5) 0.5172(5) 0.4317(4) 0.0455(18) Uani 1 1 d . . .
C32 C 0.9719(5) 0.5188(6) 0.3677(4) 0.057(2) Uani 1 1 d . . .
H32 H 0.9950 0.5691 0.3532 0.068 Uiso 1 1 calc R U .
C33 C 0.9847(6) 0.4495(6) 0.3281(5) 0.065(2) Uani 1 1 d . . .
H33 H 1.0183 0.4515 0.2880 0.078 Uiso 1 1 calc R U .
C34 C 0.9476(6) 0.3757(6) 0.3474(5) 0.063(2) Uani 1 1 d . . .
H34 H 0.9549 0.3282 0.3191 0.076 Uiso 1 1 calc R U .
C35 C 0.8979(5) 0.3705(5) 0.4105(4) 0.0507(19) Uani 1 1 d . . .
H35 H 0.8739 0.3199 0.4233 0.061 Uiso 1 1 calc R U .
C36 C 0.8859(5) 0.4401(5) 0.4514(4) 0.0439(18) Uani 1 1 d . . .
C37 C 0.6340(16) 0.4218(11) 0.8749(9) 0.193(11) Uani 1 1 d . . .
H37A H 0.6513 0.4746 0.8558 0.289 Uiso 1 1 calc R U .
H37B H 0.6809 0.3946 0.8989 0.289 Uiso 1 1 calc R U .
H37C H 0.5913 0.4308 0.9092 0.289 Uiso 1 1 calc R U .
C38 C 0.6004(9) 0.3677(8) 0.8138(7) 0.090(4) Uani 1 1 d . . .
C39 C 0.5034(9) 0.3571(11) 0.8141(11) 0.163(8) Uani 1 1 d . . .
H39A H 0.4818 0.3484 0.7652 0.244 Uiso 1 1 calc R U .
H39B H 0.4790 0.4067 0.8337 0.244 Uiso 1 1 calc R U .
H39C H 0.4900 0.3099 0.8437 0.244 Uiso 1 1 calc R U .
C40 C 0.8348(10) 0.0769(8) 0.4266(7) 0.113(5) Uani 1 1 d . . .
H40A H 0.8624 0.1263 0.4448 0.169 Uiso 1 1 calc R U .
H40B H 0.8018 0.0904 0.3835 0.169 Uiso 1 1 calc R U .
H40C H 0.8758 0.0356 0.4151 0.169 Uiso 1 1 calc R U .
C41 C 0.7824(7) 0.0446(7) 0.4805(5) 0.070(3) Uani 1 1 d . . .
C42 C 0.7429(8) -0.0374(8) 0.4645(7) 0.098(4) Uani 1 1 d . . .
H42A H 0.7009 -0.0311 0.4262 0.147 Uiso 1 1 calc R U .
H42B H 0.7176 -0.0580 0.5075 0.147 Uiso 1 1 calc R U .
H42C H 0.7845 -0.0762 0.4496 0.147 Uiso 1 1 calc R U .
Cu1 Cu 0.67021(6) 0.44085(5) 0.42646(4) 0.0398(3) Uani 1 1 d . . .
Cu2 Cu 0.82794(6) 0.51777(5) 0.58483(4) 0.0384(3) Uani 1 1 d . . .
F1 F 0.4549(12) 0.2157(11) 0.6743(9) 0.134(5) Uiso 0.5 1 d . . P
F2 F 0.481(5) 0.138(4) 0.602(3) 0.37(3) Uiso 0.5 1 d . . P
F3 F 0.526(2) 0.191(2) 0.5812(16) 0.221(12) Uiso 0.5 1 d . . P
F4 F 0.4422(9) 0.0856(8) 0.6407(7) 0.090(4) Uiso 0.5 1 d . . P
F5 F 0.4557(11) 0.1690(11) 0.6138(8) 0.035(4) Uiso 0.5 1 d . . P
F7 F 0.9420(12) 0.9023(10) 0.3280(9) 0.123(5) Uiso 0.5 1 d . . P
F8 F 0.9760(12) 0.8432(11) 0.3767(9) 0.024(4) Uiso 0.5 1 d . . P
F9 F 0.9833(14) 0.8706(13) 0.4505(12) 0.158(7) Uiso 0.5 1 d . . P
F10 F 1.0050(13) 0.7687(13) 0.3787(10) 0.156(7) Uiso 0.5 1 d . . P
F11 F 0.8949(15) 0.8072(14) 0.3954(11) 0.170(7) Uiso 0.5 1 d . . P
F12 F 1.036(3) 0.884(2) 0.378(2) 0.294(18) Uiso 0.5 1 d . . P
F45 F 0.3884(15) 0.1980(14) 0.5844(11) 0.166(7) Uiso 0.5 1 d . . P
K1 K 0.74828(14) 0.35171(13) 0.55639(11) 0.0667(6) Uani 1 1 d . U .
N1 N 0.7097(4) 0.4186(4) 0.3262(3) 0.0455(15) Uani 1 1 d . . .
N2 N 0.6227(5) 0.5503(4) 0.4071(4) 0.0519(17) Uani 1 1 d . . .
N3 N 0.7896(4) 0.5900(3) 0.6633(3) 0.0404(14) Uani 1 1 d . . .
N4 N 0.8724(4) 0.6058(4) 0.5257(4) 0.0490(16) Uani 1 1 d . . .
O1 O 0.6988(3) 0.3288(3) 0.4555(3) 0.0446(10) Uani 1 1 d . U .
O2 O 0.6659(3) 0.4570(3) 0.5311(2) 0.0462(11) Uani 1 1 d . U .
O3 O 0.7982(3) 0.4209(3) 0.6386(2) 0.0404(11) Uani 1 1 d . U .
O4 O 0.8387(4) 0.4353(3) 0.5086(3) 0.0536(12) Uani 1 1 d . U .
O5 O 0.6632(4) 0.2954(3) 0.6214(3) 0.0568(14) Uani 1 1 d . . .
H5A H 0.6125 0.2939 0.6000 0.085 Uiso 1 1 d R U .
H5B H 0.6548 0.3255 0.6611 0.085 Uiso 1 1 d R U .
O6 O 0.8221(3) 0.2481(3) 0.5582(3) 0.0541(14) Uani 1 1 d . . .
H6A H 0.8715 0.2617 0.5720 0.081 Uiso 1 1 d R U .
H6B H 0.8268 0.2302 0.5149 0.081 Uiso 1 1 d R U .
O7 O 0.6323(9) 0.3360(7) 0.7666(5) 0.161(6) Uani 1 1 d . . .
O8 O 0.7688(5) 0.0855(4) 0.5347(3) 0.0719(19) Uani 1 1 d . . .
P1 P 0.4725(5) 0.1597(5) 0.6141(6) 0.059(3) Uani 0.5 1 d . . P
P2 P 0.9743(7) 0.8475(7) 0.3933(6) 0.051(2) Uani 0.5 1 d . . P

loop_
_atom_site_aniso_label
_atom_site_aniso_U_11
_atom_site_aniso_U_22
_atom_site_aniso_U_33
_atom_site_aniso_U_23
_atom_site_aniso_U_13
_atom_site_aniso_U_12
C1 0.029(4) 0.033(4) 0.052(4) -0.013(3) -0.003(3) 0.006(3)
C2 0.044(5) 0.041(4) 0.062(5) -0.006(4) 0.010(4) 0.006(4)
C3 0.045(5) 0.043(5) 0.084(6) -0.016(4) 0.000(4) 0.009(4)
C4 0.057(6) 0.055(6) 0.088(7) -0.021(5) -0.013(5) 0.001(5)
C5 0.051(5) 0.058(5) 0.052(5) -0.015(4) -0.001(4) 0.016(4)
C6 0.028(4) 0.046(4) 0.053(4) -0.007(3) 0.003(3) 0.003(3)
C7 0.035(4) 0.065(5) 0.044(4) -0.001(4) 0.001(3) 0.012(4)
C8 0.064(6) 0.111(8) 0.047(5) -0.001(5) 0.019(4) 0.014(6)
C9 0.059(6) 0.077(7) 0.061(5) 0.027(5) 0.011(5) -0.002(5)
C10 0.084(8) 0.072(7) 0.083(7) 0.024(5) 0.016(6) -0.015(6)
C11 0.094(8) 0.059(6) 0.072(6) 0.028(5) 0.013(6) 0.015(6)
C12 0.049(5) 0.030(4) 0.076(6) 0.008(4) -0.009(4) 0.006(4)
C13 0.034(4) 0.028(4) 0.061(5) -0.005(3) -0.004(3) 0.003(3)
C14 0.034(4) 0.038(4) 0.084(6) -0.008(4) 0.001(4) 0.006(4)
C15 0.031(4) 0.058(5) 0.090(7) -0.021(5) 0.002(4) 0.007(4)
C16 0.043(5) 0.046(5) 0.064(5) -0.011(4) 0.014(4) 0.000(4)
C17 0.037(4) 0.036(4) 0.061(5) 0.000(3) 0.006(4) 0.007(3)
C18 0.024(4) 0.028(3) 0.059(5) -0.010(3) 0.003(3) 0.003(3)
C19 0.029(4) 0.040(4) 0.045(4) 0.000(3) 0.007(3) -0.005(3)
C20 0.047(5) 0.038(4) 0.054(4) 0.003(3) 0.005(4) -0.004(4)
C21 0.044(5) 0.074(6) 0.082(6) 0.028(5) -0.003(5) -0.005(5)
C22 0.058(6) 0.070(6) 0.050(5) -0.001(4) -0.006(4) 0.000(5)
C23 0.051(5) 0.061(5) 0.053(5) -0.006(4) 0.004(4) -0.015(4)
C24 0.031(4) 0.049(4) 0.044(4) -0.010(3) 0.008(3) -0.003(3)
C25 0.045(5) 0.033(4) 0.055(5) -0.009(3) 0.003(4) -0.001(3)
C26 0.092(8) 0.071(6) 0.049(5) -0.017(4) 0.013(5) 0.016(6)
C27 0.046(5) 0.031(4) 0.076(5) -0.002(4) 0.007(4) 0.004(4)
C28 0.068(6) 0.034(4) 0.084(6) 0.000(4) 0.002(5) 0.012(4)
C29 0.072(6) 0.032(4) 0.071(5) 0.000(4) 0.011(5) -0.001(4)
C30 0.044(5) 0.053(5) 0.055(5) 0.007(4) 0.010(4) -0.011(4)
C31 0.035(4) 0.058(5) 0.043(4) 0.005(3) 0.004(3) -0.009(4)
C32 0.043(5) 0.077(6) 0.051(5) 0.010(4) 0.011(4) -0.011(5)
C33 0.054(6) 0.082(7) 0.060(5) 0.006(5) 0.022(4) -0.003(5)
C34 0.042(5) 0.085(7) 0.062(5) -0.018(5) 0.008(4) 0.009(5)
C35 0.038(4) 0.057(5) 0.057(5) -0.012(4) 0.008(4) -0.006(4)
C36 0.031(4) 0.065(5) 0.036(4) -0.005(3) 0.006(3) -0.003(4)
C37 0.28(3) 0.162(16) 0.130(12) 0.029(12) -0.098(15) -0.125(17)
C38 0.104(10) 0.081(8) 0.086(8) 0.025(6) 0.010(7) 0.006(7)
C39 0.077(10) 0.155(15) 0.25(2) 0.047(15) -0.027(13) -0.015(10)
C40 0.113(11) 0.117(10) 0.111(10) -0.040(8) 0.040(9) -0.014(9)
C41 0.068(7) 0.081(7) 0.062(6) -0.007(5) -0.008(5) 0.013(6)
C42 0.102(10) 0.079(7) 0.112(9) -0.031(7) -0.005(8) -0.011(7)
Cu1 0.0435(6) 0.0335(5) 0.0425(5) 0.0037(3) 0.0035(4) 0.0040(4)
Cu2 0.0403(6) 0.0305(5) 0.0450(5) -0.0015(3) 0.0075(4) -0.0035(4)
K1 0.0664(14) 0.0597(12) 0.0739(12) -0.0018(9) -0.0008(10) 0.0008(10)
N1 0.038(4) 0.056(4) 0.043(3) 0.009(3) 0.008(3) 0.002(3)
N2 0.060(5) 0.039(4) 0.056(4) 0.013(3) -0.007(3) 0.000(3)
N3 0.039(4) 0.031(3) 0.052(4) -0.005(3) 0.010(3) -0.005(3)
N4 0.050(4) 0.033(3) 0.064(4) 0.000(3) 0.004(3) -0.011(3)
O1 0.042(3) 0.033(2) 0.060(2) 0.0084(18) 0.011(2) 0.0059(19)
O2 0.051(2) 0.055(2) 0.033(2) -0.0025(18) 0.010(2) -0.0037(19)
O3 0.045(3) 0.033(2) 0.043(3) 0.002(2) 0.005(2) -0.002(2)
O4 0.051(2) 0.053(3) 0.057(3) -0.017(2) 0.004(2) 0.0064(18)
O5 0.059(4) 0.042(3) 0.070(4) 0.002(3) 0.011(3) -0.001(3)
O6 0.048(3) 0.044(3) 0.070(4) -0.009(3) -0.006(3) 0.007(3)
O7 0.262(16) 0.138(9) 0.088(6) 0.007(6) 0.084(8) 0.064(9)
O8 0.104(6) 0.054(3) 0.058(4) -0.009(3) -0.006(4) 0.000(4)
P1 0.037(4) 0.033(3) 0.110(6) 0.019(3) 0.041(4) -0.007(3)
P2 0.038(3) 0.060(4) 0.053(5) -0.010(4) 0.003(4) 0.018(2)

loop_
_atom_type_symbol
_atom_type_description
_atom_type_scat_dispersion_real
_atom_type_scat_dispersion_imag
_atom_type_scat_source
C C 0.0033 0.0016 'International Tables Vol C Tables 4.2.6.8 and 6.1.1.4'
H H 0.0000 0.0000 'International Tables Vol C Tables 4.2.6.8 and 6.1.1.4'
N N 0.0061 0.0033 'International Tables Vol C Tables 4.2.6.8 and 6.1.1.4'
O O 0.0106 0.0060 'International Tables Vol C Tables 4.2.6.8 and 6.1.1.4'
F F 0.0171 0.0103 'International Tables Vol C Tables 4.2.6.8 and 6.1.1.4'
P P 0.1023 0.0942 'International Tables Vol C Tables 4.2.6.8 and 6.1.1.4'
K K 0.2009 0.2494 'International Tables Vol C Tables 4.2.6.8 and 6.1.1.4'
Cu Cu 0.3201 1.2651 'International Tables Vol C Tables 4.2.6.8 and 6.1.1.4'

loop_
_geom_angle_atom_site_label_1
_geom_angle_atom_site_label_2
_geom_angle_atom_site_label_3
_geom_angle
O1 C1 C2 120.2(6)
O1 C1 C6 121.4(7)
C2 C1 C6 118.4(6)
O1 C1 K1 22.9(3)
C2 C1 K1 100.2(5)
C6 C1 K1 140.2(5)
C3 C2 C1 122.3(8)
C3 C2 H2 118.9
C1 C2 H2 118.9
C4 C3 C2 118.9(9)
C4 C3 H3 120.6
C2 C3 H3 120.6
C5 C4 C3 121.5(8)
C5 C4 H4 119.3
C3 C4 H4 119.3
C4 C5 C6 121.0(8)
C4 C5 H5 119.5
C6 C5 H5 119.5
C5 C6 C1 117.9(7)
C5 C6 C7 119.4(7)
C1 C6 C7 122.7(7)
N1 C7 C6 121.7(7)
N1 C7 C8 120.0(8)
C6 C7 C8 118.3(8)
C7 C8 H8A 109.5
C7 C8 H8B 109.5
H8A C8 H8B 109.5
C7 C8 H8C 109.5
H8A C8 H8C 109.5
H8B C8 H8C 109.5
N1 C9 C10 113.0(8)
N1 C9 H9A 109.0
C10 C9 H9A 109.0
N1 C9 H9B 109.0
C10 C9 H9B 109.0
H9A C9 H9B 107.8
C11 C10 C9 118.6(9)
C11 C10 H10A 107.7
C9 C10 H10A 107.7
C11 C10 H10B 107.7
C9 C10 H10B 107.7
H10A C10 H10B 107.1
N2 C11 C10 110.1(8)
N2 C11 H11A 109.6
C10 C11 H11A 109.6
N2 C11 H11B 109.6
C10 C11 H11B 109.6
H11A C11 H11B 108.2
N2 C12 C13 126.8(7)
N2 C12 H12 116.6
C13 C12 H12 116.6
C18 C13 C12 124.1(7)
C18 C13 C14 118.3(7)
C12 C13 C14 117.5(7)
C15 C14 C13 121.6(8)
C15 C14 H14 119.2
C13 C14 H14 119.2
C14 C15 C16 120.0(8)
C14 C15 H15 120.0
C16 C15 H15 120.0
C17 C16 C15 120.3(8)
C17 C16 H16 119.8
C15 C16 H16 119.8
C16 C17 C18 121.1(7)
C16 C17 H17 119.5
C18 C17 H17 119.5
O2 C18 C17 119.9(6)
O2 C18 C13 121.4(7)
C17 C18 C13 118.6(6)
O2 C18 K1 26.0(3)
C17 C18 K1 93.8(4)
C13 C18 K1 147.4(5)
O3 C19 C24 122.0(6)
O3 C19 C20 120.0(6)
C24 C19 C20 118.0(6)
O3 C19 K1 22.6(3)
C24 C19 K1 141.1(5)
C20 C19 K1 99.8(5)
C21 C20 C19 122.9(8)
C21 C20 H20 118.6
C19 C20 H20 118.6
C20 C21 C22 117.9(8)
C20 C21 H21 121.0
C22 C21 H21 121.0
C23 C22 C21 118.8(8)
C23 C22 H22 120.6
C21 C22 H22 120.6
C22 C23 C24 124.1(8)
C22 C23 H23 117.9
C24 C23 H23 117.9
C23 C24 C19 118.3(7)
C23 C24 C25 120.6(7)
C19 C24 C25 121.1(6)
N3 C25 C26 121.6(7)
N3 C25 C24 121.9(6)
C26 C25 C24 116.4(7)
C25 C26 H26A 109.5
C25 C26 H26B 109.5
H26A C26 H26B 109.5
C25 C26 H26C 109.5
H26A C26 H26C 109.5
H26B C26 H26C 109.5
C28 C27 N3 113.8(7)
C28 C27 H27A 108.8
N3 C27 H27A 108.8
C28 C27 H27B 108.8
N3 C27 H27B 108.8
H27A C27 H27B 107.7
C27 C28 C29 113.9(8)
C27 C28 H28A 108.8
C29 C28 H28A 108.8
C27 C28 H28B 108.8
C29 C28 H28B 108.8
H28A C28 H28B 107.7
N4 C29 C28 106.8(7)
N4 C29 H29A 110.4
C28 C29 H29A 110.4
N4 C29 H29B 110.4
C28 C29 H29B 110.4
H29A C29 H29B 108.6
N4 C30 C31 123.7(7)
N4 C30 H30 118.1
C31 C30 H30 118.1
C36 C31 C32 118.1(7)
C36 C31 C30 125.7(7)
C32 C31 C30 115.9(7)
C33 C32 C31 121.9(8)
C33 C32 H32 119.0
C31 C32 H32 119.0
C32 C33 C34 119.3(9)
C32 C33 H33 120.4
C34 C33 H33 120.4
C33 C34 C35 121.3(9)
C33 C34 H34 119.4
C35 C34 H34 119.4
C36 C35 C34 119.6(8)
C36 C35 H35 120.2
C34 C35 H35 120.2
O4 C36 C35 119.3(7)
O4 C36 C31 120.9(7)
C35 C36 C31 119.8(7)
O4 C36 K1 25.1(3)
C35 C36 K1 94.9(5)
C31 C36 K1 144.8(5)
C38 C37 H37A 109.5
C38 C37 H37B 109.5
H37A C37 H37B 109.5
C38 C37 H37C 109.5
H37A C37 H37C 109.5
H37B C37 H37C 109.5
O7 C38 C37 131.7(18)
O7 C38 C39 115.5(15)
C37 C38 C39 112.7(15)
C38 C39 H39A 109.5
C38 C39 H39B 109.5
H39A C39 H39B 109.5
C38 C39 H39C 109.5
H39A C39 H39C 109.5
H39B C39 H39C 109.5
C41 C40 H40A 109.5
C41 C40 H40B 109.5
H40A C40 H40B 109.5
C41 C40 H40C 109.5
H40A C40 H40C 109.5
H40B C40 H40C 109.5
O8 C41 C40 120.3(11)
O8 C41 C42 123.2(10)
C40 C41 C42 116.3(9)
C41 C42 H42A 109.5
C41 C42 H42B 109.5
H42A C42 H42B 109.5
C41 C42 H42C 109.5
H42A C42 H42C 109.5
H42B C42 H42C 109.5
O1 Cu1 N2 169.3(3)
O1 Cu1 O2 82.3(2)
N2 Cu1 O2 91.8(3)
O1 Cu1 N1 90.5(2)
N2 Cu1 N1 97.4(3)
O2 Cu1 N1 163.3(3)
O1 Cu1 K1 41.43(16)
N2 Cu1 K1 136.2(2)
O2 Cu1 K1 46.26(17)
N1 Cu1 K1 120.54(19)
O3 Cu2 N4 171.2(3)
O3 Cu2 O4 81.5(2)
N4 Cu2 O4 92.5(3)
O3 Cu2 N3 90.3(2)
N4 Cu2 N3 96.8(3)
O4 Cu2 N3 166.0(3)
O3 Cu2 K1 41.72(15)
N4 Cu2 K1 135.66(19)
O4 Cu2 K1 46.93(18)
N3 Cu2 K1 120.46(18)
F5 F1 P1 11.6(9)
F5 F2 F3 88(7)
F5 F2 F4 90(8)
F3 F2 F4 165(7)
P1 F3 F2 21(3)
P1 F3 F5 11.8(11)
F2 F3 F5 30(3)
F2 F4 P1 18(3)
F2 F4 F5 28(3)
P1 F4 F5 12.2(8)
F2 F5 F45 130(6)
F2 F5 F1 134(6)
F45 F5 F1 96.4(18)
F2 F5 F3 62(7)
F45 F5 F3 115(2)
F1 F5 F3 105(2)
F2 F5 F4 62(7)
F45 F5 F4 110.2(17)
F1 F5 F4 103.0(13)
F3 F5 F4 122.4(19)
F8 F7 P2 10.5(9)
F8 F7 F12 41.5(15)
P2 F7 F12 41.7(15)
F12 F8 F10 103(3)
F12 F8 F7 86(2)
F10 F8 F7 141.3(17)
F12 F8 F9 77(2)
F10 F8 F9 104.1(17)
F7 F8 F9 114.6(16)
F12 F8 F11 162(3)
F10 F8 F11 87.3(16)
F7 F8 F11 95.1(17)
F9 F8 F11 86.4(15)
P2 F9 F8 3.1(13)
P2 F9 F12 47.6(19)
F8 F9 F12 44.6(19)
F8 F10 P2 12.8(11)
P2 F11 F8 12.3(9)
F8 F12 P2 15.2(12)
F8 F12 F9 59(2)
P2 F12 F9 43.5(17)
F8 F12 F7 52(2)
P2 F12 F7 60(2)
F9 F12 F7 89(3)
F5 F45 P1 4.7(10)
O3 K1 O1 156.6(2)
O3 K1 O6 102.8(2)
O1 K1 O6 94.2(2)
O3 K1 O5 93.3(2)
O1 K1 O5 102.0(2)
O6 K1 O5 91.9(2)
O3 K1 O2 87.4(2)
O1 K1 O2 74.48(19)
O6 K1 O2 168.4(2)
O5 K1 O2 92.9(2)
O3 K1 O4 73.4(2)
O1 K1 O4 89.1(2)
O6 K1 O4 96.3(2)
O5 K1 O4 165.6(2)
O2 K1 O4 81.3(2)
O3 K1 Cu2 39.15(14)
O1 K1 Cu2 118.14(16)
O6 K1 Cu2 118.48(18)
O5 K1 Cu2 125.26(18)
O2 K1 Cu2 66.49(15)
O4 K1 Cu2 40.41(14)
O3 K1 Cu1 118.34(16)
O1 K1 Cu1 38.99(14)
O6 K1 Cu1 128.40(18)
O5 K1 Cu1 113.79(19)
O2 K1 Cu1 40.15(12)
O4 K1 Cu1 69.67(16)
Cu2 K1 Cu1 83.02(6)
O3 K1 C1 171.4(2)
O1 K1 C1 14.97(19)
O6 K1 C1 82.3(2)
O5 K1 C1 93.4(2)
O2 K1 C1 86.93(19)
O4 K1 C1 99.4(2)
Cu2 K1 C1 132.31(15)
Cu1 K1 C1 53.75(14)
O3 K1 C19 14.96(18)
O1 K1 C19 171.6(2)
O6 K1 C19 92.4(2)
O5 K1 C19 82.9(2)
O2 K1 C19 98.59(19)
O4 K1 C19 84.99(19)
Cu2 K1 C19 53.80(13)
Cu1 K1 C19 132.72(15)
C1 K1 C19 173.5(2)
O3 K1 C18 77.9(2)
O1 K1 C18 87.0(2)
O6 K1 C18 173.4(2)
O5 K1 C18 81.5(2)
O2 K1 C18 15.40(18)
O4 K1 C18 90.2(2)
Cu2 K1 C18 66.23(13)
Cu1 K1 C18 55.21(14)
C1 K1 C18 97.81(18)
C19 K1 C18 86.98(18)
O3 K1 C36 87.0(2)
O1 K1 C36 77.8(2)
O6 K1 C36 87.4(2)
O5 K1 C36 179.3(2)
O2 K1 C36 87.6(2)
O4 K1 C36 14.90(18)
Cu2 K1 C36 55.30(14)
Cu1 K1 C36 66.48(14)
C1 K1 C36 86.34(19)
C19 K1 C36 97.33(19)
C18 K1 C36 99.2(2)
O3 K1 H5A 106.6
O1 K1 H5A 85.0
O6 K1 H5A 101.8
O5 K1 H5A 19.1
O2 K1 H5A 80.1
O4 K1 H5A 161.3
Cu2 K1 H5A 129.7
Cu1 K1 H5A 95.1
C1 K1 H5A 78.7
C19 K1 H5A 98.7
C18 K1 H5A 71.8
C36 K1 H5A 161.1
O3 K1 H5B 75.5
O1 K1 H5B 116.5
O6 K1 H5B 102.5
O5 K1 H5B 19.1
O2 K1 H5B 85.2
O4 K1 H5B 146.5
Cu2 K1 H5B 106.1
Cu1 K1 H5B 116.3
C1 K1 H5B 110.4
C19 K1 H5B 66.9
C18 K1 H5B 71.2
C36 K1 H5B 161.4
H5A K1 H5B 31.8
O3 K1 H6A 86.6
O1 K1 H6A 106.6
O6 K1 H6A 19.1
O5 K1 H6A 103.1
O2 K1 H6A 163.2
O4 K1 H6A 82.0
Cu2 K1 H6A 99.5
Cu1 K1 H6A 132.7
C1 K1 H6A 97.1
C19 K1 H6A 78.6
C18 K1 H6A 164.1
C36 K1 H6A 76.4
H5A K1 H6A 116.7
H5B K1 H6A 108.4
O3 K1 H6B 118.4
O1 K1 H6B 76.1
O6 K1 H6B 19.1
O5 K1 H6B 101.2
O2 K1 H6B 149.4
O4 K1 H6B 90.1
Cu2 K1 H6B 122.5
Cu1 K1 H6B 109.4
C1 K1 H6B 65.4
C19 K1 H6B 109.9
C18 K1 H6B 163.0
C36 K1 H6B 78.1
H5A K1 H6B 105.6
H5B K1 H6B 115.7
H6A K1 H6B 31.8
C7 N1 C9 118.2(7)
C7 N1 Cu1 122.8(5)
C9 N1 Cu1 118.8(6)
C12 N2 C11 119.2(7)
C12 N2 Cu1 124.1(5)
C11 N2 Cu1 116.7(6)
C25 N3 C27 118.0(6)
C25 N3 Cu2 123.2(5)
C27 N3 Cu2 118.5(5)
C30 N4 C29 117.3(7)
C30 N4 Cu2 126.7(5)
C29 N4 Cu2 116.0(5)
C1 O1 Cu1 117.5(4)
C1 O1 K1 142.1(4)
Cu1 O1 K1 99.6(2)
C18 O2 Cu1 126.5(5)
C18 O2 K1 138.6(5)
Cu1 O2 K1 93.6(2)
C19 O3 Cu2 117.4(4)
C19 O3 K1 142.4(4)
Cu2 O3 K1 99.1(2)
C36 O4 Cu2 127.3(5)
C36 O4 K1 140.0(5)
Cu2 O4 K1 92.7(2)
K1 O5 H5A 111.9
K1 O5 H5B 111.5
H5A O5 H5B 102.2
K1 O6 H6A 109.3
K1 O6 H6B 109.4
H6A O6 H6B 104.4
F3 P1 F4 145.1(18)
F3 P1 F1 107.1(17)
F4 P1 F1 100.2(10)
F3 P1 F45 107.0(18)
F4 P1 F45 98.6(11)
F1 P1 F45 80.4(11)
F9 P2 F12 89(2)
F9 P2 F10 116.8(16)
F12 P2 F10 96(2)
F9 P2 F11 101.8(16)
F12 P2 F11 168(2)
F10 P2 F11 85.4(14)
F9 P2 F7 124.3(14)
F12 P2 F7 78(2)
F10 P2 F7 118.2(12)
F11 P2 F7 90.3(13)

loop_
_geom_bond_atom_site_label_1
_geom_bond_atom_site_label_2
_geom_bond_distance
C1 O1 1.341(8)
C1 C2 1.381(11)
C1 C6 1.417(10)
C1 K1 3.187(7)
C2 C3 1.376(11)
C2 H2 0.9300
C3 C4 1.361(13)
C3 H3 0.9300
C4 C5 1.352(13)
C4 H4 0.9300
C5 C6 1.409(10)
C5 H5 0.9300
C6 C7 1.463(11)
C7 N1 1.284(10)
C7 C8 1.488(11)
C8 H8A 0.9600
C8 H8B 0.9600
C8 H8C 0.9600
C9 N1 1.479(10)
C9 C10 1.487(14)
C9 H9A 0.9700
C9 H9B 0.9700
C10 C11 1.482(15)
C10 H10A 0.9700
C10 H10B 0.9700
C11 N2 1.448(10)
C11 H11A 0.9700
C11 H11B 0.9700
C12 N2 1.289(10)
C12 C13 1.422(11)
C12 H12 0.9300
C13 C18 1.412(10)
C13 C14 1.428(11)
C14 C15 1.340(12)
C14 H14 0.9300
C15 C16 1.385(12)
C15 H15 0.9300
C16 C17 1.384(11)
C16 H16 0.9300
C17 C18 1.390(11)
C17 H17 0.9300
C18 O2 1.318(8)
C18 K1 3.285(7)
C19 O3 1.351(8)
C19 C24 1.397(10)
C19 C20 1.399(10)
C19 K1 3.191(7)
C20 C21 1.356(11)
C20 H20 0.9300
C21 C22 1.449(13)
C21 H21 0.9300
C22 C23 1.311(12)
C22 H22 0.9300
C23 C24 1.393(11)
C23 H23 0.9300
C24 C25 1.489(10)
C25 N3 1.292(10)
C25 C26 1.472(10)
C26 H26A 0.9600
C26 H26B 0.9600
C26 H26C 0.9600
C27 C28 1.461(11)
C27 N3 1.480(9)
C27 H27A 0.9700
C27 H27B 0.9700
C28 C29 1.500(13)
C28 H28A 0.9700
C28 H28B 0.9700
C29 N4 1.500(9)
C29 H29A 0.9700
C29 H29B 0.9700
C30 N4 1.288(10)
C30 C31 1.438(11)
C30 H30 0.9300
C31 C36 1.428(11)
C31 C32 1.434(11)
C32 C33 1.347(13)
C32 H32 0.9300
C33 C34 1.376(13)
C33 H33 0.9300
C34 C35 1.436(11)
C34 H34 0.9300
C35 C36 1.361(11)
C35 H35 0.9300
C36 O4 1.324(9)
C36 K1 3.309(8)
C37 C38 1.500(18)
C37 H37A 0.9600
C37 H37B 0.9600
C37 H37C 0.9600
C38 O7 1.143(14)
C38 C39 1.565(19)
C39 H39A 0.9600
C39 H39B 0.9600
C39 H39C 0.9600
C40 C41 1.422(15)
C40 H40A 0.9600
C40 H40B 0.9600
C40 H40C 0.9600
C41 O8 1.218(11)
C41 C42 1.481(15)
C42 H42A 0.9600
C42 H42B 0.9600
C42 H42C 0.9600
Cu1 O1 1.921(5)
Cu1 N2 1.937(7)
Cu1 O2 1.944(5)
Cu1 N1 2.004(6)
Cu1 K1 3.010(2)
Cu2 O3 1.909(5)
Cu2 N4 1.933(6)
Cu2 O4 1.937(5)
Cu2 N3 1.966(6)
Cu2 K1 2.985(2)
F1 F5 1.34(2)
F1 P1 1.46(2)
F2 F5 0.68(7)
F2 F3 1.20(7)
F2 F4 1.27(7)
F3 P1 1.19(4)
F3 F5 1.35(4)
F4 P1 1.378(17)
F4 F5 1.44(2)
F5 F45 1.27(3)
F7 F8 1.40(2)
F7 P2 1.56(2)
F7 F12 1.76(5)
F8 F12 1.17(5)
F8 F10 1.28(3)
F8 F9 1.42(2)
F8 F11 1.48(3)
F9 P2 1.12(2)
F9 F12 1.62(4)
F10 P2 1.38(2)
F11 P2 1.43(3)
F12 P2 1.20(5)
F45 P1 1.56(3)
K1 O3 2.012(5)
K1 O1 2.020(6)
K1 O6 2.037(6)
K1 O5 2.057(6)
K1 O2 2.179(6)
K1 O4 2.183(6)
K1 H5A 2.5271
K1 H5B 2.5224
K1 H6A 2.4533
K1 H6B 2.4550
O5 H5A 0.8894
O5 H5B 0.8888
O6 H6A 0.8507
O6 H6B 0.8506
